data_7013911
loop_
_publ_author_name
'Li, Jian-Rong'
'Bu, Xian-He'
'Zhang, Ruo-Hua'

_publ_section_title
;
 Novel Cd(II) coordination polymers with flexible disulfoxide ligands:
 effects of ligand spacers, terminal groups and counter anions on the
 complex framework formations.
;
_journal_issue 5
_journal_name_full 'Dalton transactions (Cambridge, England : 2003)'
_journal_page_first 813
_journal_page_last 819
_journal_paper_doi 10.1039/b316441a
_journal_year 2004
_chemical_formula_sum 'C16 H20 Cd N2 O9 S2'
_chemical_formula_weight 560.86
_chemical_name_systematic
; 
? 
;
_space_group_IT_number 14
_symmetry_cell_setting monoclinic
_symmetry_space_group_name_Hall '-P 2yn'
_symmetry_space_group_name_H-M 'P 1 21/n 1'
_atom_sites_solution_hydrogens geom
_atom_sites_solution_primary direct
_atom_sites_solution_secondary difmap
_audit_creation_method SHELXL-97
_cell_angle_alpha 90.00
_cell_angle_beta 105.095(5)
_cell_angle_gamma 90.00
_cell_formula_units_Z 4
_cell_length_a 13.147(4)
_cell_length_b 10.163(3)
_cell_length_c 16.844(5)
_cell_measurement_temperature 293(2)
_cell_volume 2172.9(11)
_computing_cell_refinement 'Bruker SMART'
_computing_data_collection 'Bruker SMART'
_computing_data_reduction 'Bruker SHELXTL'
_computing_molecular_graphics 'Bruker SHELXTL'
_computing_publication_material 'Bruker SHELXTL'
_computing_structure_refinement 'SHELXL-97 (Sheldrick, 1997)'
_computing_structure_solution 'SHELXS-97 (Sheldrick, 1990)'
_diffrn_ambient_temperature 293(2)
_diffrn_measured_fraction_theta_full 0.989
_diffrn_measured_fraction_theta_max 0.989
_diffrn_measurement_device_type 'CCD area detector'
_diffrn_measurement_method 'phi and omega scans'
_diffrn_radiation_monochromator graphite
_diffrn_radiation_source 'fine-focus sealed tube'
_diffrn_radiation_type MoK\a
_diffrn_radiation_wavelength 0.71073
_diffrn_reflns_av_R_equivalents 0.0353
_diffrn_reflns_av_sigmaI/netI 0.0471
_diffrn_reflns_limit_h_max 14
_diffrn_reflns_limit_h_min -15
_diffrn_reflns_limit_k_max 12
_diffrn_reflns_limit_k_min -11
_diffrn_reflns_limit_l_max 18
_diffrn_reflns_limit_l_min -20
_diffrn_reflns_number 8673
_diffrn_reflns_theta_full 25.02
_diffrn_reflns_theta_max 25.02
_diffrn_reflns_theta_min 1.76
_exptl_absorpt_coefficient_mu 1.247
_exptl_absorpt_correction_T_max 0.7886
_exptl_absorpt_correction_T_min 0.7061
_exptl_absorpt_correction_type multi-scan
_exptl_absorpt_process_details SADABS
_exptl_crystal_density_diffrn 1.714
_exptl_crystal_density_method 'not measured'
_exptl_crystal_F_000 1128
_exptl_crystal_size_max 0.30
_exptl_crystal_size_mid 0.25
_exptl_crystal_size_min 0.20
_refine_diff_density_max 1.911
_refine_diff_density_min -0.519
_refine_diff_density_rms 0.090
_refine_ls_extinction_method none
_refine_ls_goodness_of_fit_ref 0.963
_refine_ls_hydrogen_treatment mixed
_refine_ls_matrix_type full
_refine_ls_number_parameters 271
_refine_ls_number_reflns 3785
_refine_ls_number_restraints 0
_refine_ls_restrained_S_all 0.963
_refine_ls_R_factor_all 0.0656
_refine_ls_R_factor_gt 0.0408
_refine_ls_shift/su_max 0.000
_refine_ls_shift/su_mean 0.000
_refine_ls_structure_factor_coef Fsqd
_refine_ls_weighting_details 'calc w=1/[\s^2^(Fo^2^)+(0.0545P)^2^+0.0000P] where P=(Fo^2^+2Fc^2^)/3'
_refine_ls_weighting_scheme calc
_refine_ls_wR_factor_gt 0.0909
_refine_ls_wR_factor_ref 0.1003
_reflns_number_gt 2659
_reflns_number_total 3785
_reflns_threshold_expression >2sigma(I)
_cod_data_source_file b316441a.txt
_cod_data_source_block 4
_cod_depositor_comments
;
The following automatic conversions were performed:
'_symmetry_cell_setting' value 'Monoclinic' changed to 'monoclinic'
according to '/home/saulius/struct/CIF-dictionaries/cif_core.dic'
dictionary named 'cif_core.dic' version 2.4.1 from
2010-06-29.

'_exptl_absorpt_correction_type' value 'MULTI-SCAN' changed
to 'multi-scan' according to
'/home/saulius/struct/CIF-dictionaries/cif_core.dic' dictionary named
'cif_core.dic' version 2.4.1 from 2010-06-29.

Automatic conversion script
Id: cif_fix_enum 1527 2010-12-29 10:47:43Z saulius 
;
_cod_original_cell_volume 2173.1(12)
_cod_original_sg_symbol_H-M P2(1)/n
_cod_database_code 7013911

loop_
_symmetry_equiv_pos_as_xyz
'x, y, z'
'-x+1/2, y+1/2, -z+1/2'
'-x, -y, -z'
'x-1/2, -y-1/2, z-1/2'

loop_
_atom_site_label
_atom_site_type_symbol
_atom_site_fract_x
_atom_site_fract_y
_atom_site_fract_z
_atom_site_U_iso_or_equiv
_atom_site_adp_type
_atom_site_occupancy
_atom_site_symmetry_multiplicity
_atom_site_calc_flag
_atom_site_refinement_flags
_atom_site_disorder_assembly
_atom_site_disorder_group
Cd1 Cd 0.29511(3) 0.23867(3) 0.22987(2) 0.04473(15) Uani 1 1 d . . .
N1 N 0.1034(4) 0.0047(4) 0.2562(3) 0.0555(11) Uani 1 1 d . . .
N2 N 0.2619(4) 0.2542(4) 0.0519(3) 0.0534(11) Uani 1 1 d . . .
O1 O 0.3097(3) 0.2573(3) 0.36609(19) 0.0486(8) Uani 1 1 d . . .
O2 O 0.4241(2) 0.0781(3) 0.27167(17) 0.0436(8) Uani 1 1 d . . .
O3 O 0.0711(3) -0.1103(3) 0.2643(2) 0.0706(11) Uani 1 1 d . . .
O4 O 0.1930(3) 0.0214(3) 0.2453(2) 0.0506(8) Uani 1 1 d . . .
O5 O 0.0452(3) 0.0991(4) 0.2580(3) 0.0939(15) Uani 1 1 d . . .
O6 O 0.2916(4) 0.1632(3) 0.1012(2) 0.0714(12) Uani 1 1 d . . .
O7 O 0.2518(4) 0.3630(4) 0.0808(3) 0.0991(16) Uani 1 1 d . . .
O8 O 0.2459(5) 0.2388(4) -0.0208(2) 0.0993(17) Uani 1 1 d . . .
O9 O 0.1286(3) 0.3138(4) 0.2056(2) 0.0658(10) Uani 1 1 d . . .
S1 S 0.26045(10) 0.36644(12) 0.40447(7) 0.0445(3) Uani 1 1 d . . .
S2 S 0.53433(9) 0.11657(11) 0.31999(7) 0.0400(3) Uani 1 1 d . . .
C1 C 0.1826(4) 0.1542(5) 0.4702(4) 0.0628(15) Uani 1 1 d . . .
H1A H 0.2236 0.1028 0.4449 0.075 Uiso 1 1 calc R . .
C2 C 0.1223(5) 0.0964(7) 0.5156(5) 0.090(2) Uani 1 1 d . . .
H2A H 0.1214 0.0053 0.5206 0.108 Uiso 1 1 calc R . .
C3 C 0.0626(5) 0.1737(9) 0.5544(4) 0.093(2) Uani 1 1 d . . .
H3A H 0.0235 0.1348 0.5868 0.112 Uiso 1 1 calc R . .
C4 C 0.0614(5) 0.3070(7) 0.5448(4) 0.086(2) Uani 1 1 d . . .
H4A H 0.0200 0.3586 0.5697 0.103 Uiso 1 1 calc R . .
C5 C 0.1206(5) 0.3653(6) 0.4989(4) 0.0702(16) Uani 1 1 d . . .
H5A H 0.1192 0.4562 0.4925 0.084 Uiso 1 1 calc R . .
C6 C 0.1820(4) 0.2895(5) 0.4624(3) 0.0478(12) Uani 1 1 d . . .
C7 C 0.3651(4) 0.4188(5) 0.4906(3) 0.0509(13) Uani 1 1 d . . .
H7A H 0.3375 0.4818 0.5229 0.061 Uiso 1 1 calc R . .
H7B H 0.3911 0.3435 0.5254 0.061 Uiso 1 1 calc R . .
C8 C 0.4559(4) 0.4812(5) 0.4636(3) 0.0538(13) Uani 1 1 d . . .
H8A H 0.4818 0.4196 0.4294 0.065 Uiso 1 1 calc R . .
H8B H 0.4308 0.5589 0.4309 0.065 Uiso 1 1 calc R . .
C9 C 0.5834(4) -0.0458(5) 0.2043(3) 0.0582(14) Uani 1 1 d . . .
H9A H 0.5124 -0.0679 0.1881 0.070 Uiso 1 1 calc R . .
C10 C 0.6539(6) -0.1005(7) 0.1651(4) 0.0783(18) Uani 1 1 d . . .
H10A H 0.6299 -0.1585 0.1215 0.094 Uiso 1 1 calc R . .
C11 C 0.7577(6) -0.0695(7) 0.1902(4) 0.0799(19) Uani 1 1 d . . .
H11A H 0.8048 -0.1078 0.1645 0.096 Uiso 1 1 calc R . .
C12 C 0.7931(5) 0.0164(7) 0.2524(4) 0.087(2) Uani 1 1 d . . .
H12A H 0.8642 0.0383 0.2684 0.105 Uiso 1 1 calc R . .
C13 C 0.7248(5) 0.0717(6) 0.2921(4) 0.0730(17) Uani 1 1 d . . .
H13A H 0.7497 0.1294 0.3357 0.088 Uiso 1 1 calc R . .
C14 C 0.6200(4) 0.0416(5) 0.2673(3) 0.0438(12) Uani 1 1 d . . .
C15 C 0.5619(4) 0.0113(5) 0.4087(3) 0.0424(11) Uani 1 1 d . . .
H15A H 0.5501 -0.0797 0.3914 0.051 Uiso 1 1 calc R . .
H15B H 0.6351 0.0207 0.4389 0.051 Uiso 1 1 calc R . .
C16 C 0.4916(4) 0.0464(5) 0.4641(3) 0.0461(12) Uani 1 1 d . . .
H16A H 0.5067 0.1357 0.4841 0.055 Uiso 1 1 calc R . .
H16B H 0.4185 0.0428 0.4327 0.055 Uiso 1 1 calc R . .

loop_
_atom_site_aniso_label
_atom_site_aniso_U_11
_atom_site_aniso_U_22
_atom_site_aniso_U_33
_atom_site_aniso_U_23
_atom_site_aniso_U_13
_atom_site_aniso_U_12
Cd1 0.0439(2) 0.0503(2) 0.0384(2) -0.00425(17) 0.00785(15) 0.01331(17)
N1 0.055(3) 0.046(3) 0.063(3) -0.005(2) 0.011(2) 0.003(2)
N2 0.071(3) 0.045(3) 0.046(3) 0.002(2) 0.018(2) 0.001(2)
O1 0.059(2) 0.0445(19) 0.0399(17) -0.0070(15) 0.0083(16) 0.0144(16)
O2 0.043(2) 0.0429(18) 0.0411(17) -0.0005(14) 0.0048(15) 0.0042(14)
O3 0.065(3) 0.045(2) 0.104(3) -0.002(2) 0.025(2) -0.0146(19)
O4 0.036(2) 0.052(2) 0.066(2) -0.0096(17) 0.0161(17) 0.0000(16)
O5 0.063(3) 0.053(3) 0.178(5) 0.001(3) 0.053(3) 0.010(2)
O6 0.122(4) 0.042(2) 0.050(2) 0.0048(18) 0.019(2) 0.011(2)
O7 0.147(5) 0.062(3) 0.082(3) 0.001(2) 0.018(3) 0.024(3)
O8 0.168(5) 0.092(3) 0.036(2) 0.005(2) 0.024(3) 0.018(3)
O9 0.050(2) 0.055(2) 0.086(3) 0.001(2) 0.005(2) 0.0077(18)
S1 0.0496(8) 0.0392(7) 0.0414(7) -0.0063(5) 0.0058(6) 0.0100(6)
S2 0.0380(7) 0.0388(6) 0.0437(7) 0.0006(5) 0.0118(5) 0.0024(5)
C1 0.056(4) 0.054(3) 0.082(4) -0.003(3) 0.024(3) 0.001(3)
C2 0.081(5) 0.069(4) 0.128(6) 0.006(4) 0.039(5) -0.005(4)
C3 0.077(5) 0.118(7) 0.093(5) -0.001(5) 0.038(4) -0.019(5)
C4 0.075(5) 0.085(5) 0.109(6) -0.027(4) 0.044(4) 0.000(4)
C5 0.071(4) 0.066(4) 0.079(4) -0.015(3) 0.029(3) 0.007(3)
C6 0.037(3) 0.050(3) 0.051(3) -0.012(2) 0.004(2) 0.005(2)
C7 0.055(3) 0.053(3) 0.042(3) -0.009(2) 0.007(2) -0.002(2)
C8 0.054(3) 0.055(3) 0.048(3) -0.010(3) 0.006(2) -0.001(3)
C9 0.047(3) 0.075(4) 0.054(3) -0.009(3) 0.017(3) 0.001(3)
C10 0.086(5) 0.093(5) 0.059(4) -0.011(3) 0.024(4) 0.023(4)
C11 0.073(5) 0.100(5) 0.079(4) 0.013(4) 0.042(4) 0.029(4)
C12 0.055(4) 0.107(5) 0.113(6) -0.009(5) 0.046(4) 0.000(4)
C13 0.054(4) 0.080(4) 0.094(4) -0.017(3) 0.035(3) -0.012(3)
C14 0.043(3) 0.044(3) 0.047(3) 0.009(2) 0.016(2) 0.006(2)
C15 0.035(3) 0.047(3) 0.044(3) 0.006(2) 0.008(2) 0.011(2)
C16 0.046(3) 0.053(3) 0.041(3) 0.003(2) 0.015(2) 0.008(2)

loop_
_atom_type_symbol
_atom_type_description
_atom_type_scat_dispersion_real
_atom_type_scat_dispersion_imag
_atom_type_scat_source
C C 0.0033 0.0016 'International Tables Vol C Tables 4.2.6.8 and 6.1.1.4'
H H 0.0000 0.0000 'International Tables Vol C Tables 4.2.6.8 and 6.1.1.4'
N N 0.0061 0.0033 'International Tables Vol C Tables 4.2.6.8 and 6.1.1.4'
O O 0.0106 0.0060 'International Tables Vol C Tables 4.2.6.8 and 6.1.1.4'
S S 0.1246 0.1234 'International Tables Vol C Tables 4.2.6.8 and 6.1.1.4'
Cd Cd -0.8075 1.2024 'International Tables Vol C Tables 4.2.6.8 and 6.1.1.4'

loop_
_geom_angle_atom_site_label_1
_geom_angle_atom_site_label_2
_geom_angle_atom_site_label_3
_geom_angle
_geom_angle_site_symmetry_1
_geom_angle_site_symmetry_3
_geom_angle_publ_flag
O9 Cd1 O1 88.67(13) . . ?
O9 Cd1 O6 99.39(15) . . ?
O1 Cd1 O6 164.83(11) . . ?
O9 Cd1 O3 118.30(13) . 2 ?
O1 Cd1 O3 92.24(13) . 2 ?
O6 Cd1 O3 95.15(14) . 2 ?
O9 Cd1 O2 152.84(12) . . ?
O1 Cd1 O2 83.64(10) . . ?
O6 Cd1 O2 83.39(12) . . ?
O3 Cd1 O2 88.09(12) 2 . ?
O9 Cd1 O4 78.79(12) . . ?
O1 Cd1 O4 83.14(11) . . ?
O6 Cd1 O4 85.84(12) . . ?
O3 Cd1 O4 162.31(11) 2 . ?
O2 Cd1 O4 74.46(11) . . ?
O5 N1 O4 120.8(4) . . ?
O5 N1 O3 119.3(5) . . ?
O4 N1 O3 119.9(4) . . ?
O8 N2 O7 121.0(5) . . ?
O8 N2 O6 122.0(5) . . ?
O7 N2 O6 117.0(4) . . ?
S1 O1 Cd1 124.28(18) . . ?
S2 O2 Cd1 120.06(16) . . ?
N1 O3 Cd1 110.2(3) . 2_545 ?
N1 O4 Cd1 130.8(3) . . ?
N2 O6 Cd1 108.1(3) . . ?
O1 S1 C6 106.6(2) . . ?
O1 S1 C7 103.8(2) . . ?
C6 S1 C7 96.8(2) . . ?
O2 S2 C14 105.2(2) . . ?
O2 S2 C15 104.5(2) . . ?
C14 S2 C15 98.2(2) . . ?
C2 C1 C6 119.4(6) . . ?
C1 C2 C3 120.1(6) . . ?
C4 C3 C2 119.8(7) . . ?
C3 C4 C5 120.5(6) . . ?
C4 C5 C6 119.9(6) . . ?
C5 C6 C1 120.4(5) . . ?
C5 C6 S1 119.5(4) . . ?
C1 C6 S1 120.1(4) . . ?
C8 C7 S1 112.1(3) . . ?
C8 C8 C7 111.1(5) 3_666 . ?
C14 C9 C10 119.1(5) . . ?
C11 C10 C9 120.0(6) . . ?
C12 C11 C10 120.6(6) . . ?
C11 C12 C13 120.3(6) . . ?
C14 C13 C12 119.7(6) . . ?
C13 C14 C9 120.3(5) . . ?
C13 C14 S2 118.1(4) . . ?
C9 C14 S2 121.6(4) . . ?
C16 C15 S2 110.4(3) . . ?
C16 C16 C15 111.2(5) 3_656 . ?

loop_
_geom_bond_atom_site_label_1
_geom_bond_atom_site_label_2
_geom_bond_distance
_geom_bond_site_symmetry_2
_geom_bond_publ_flag
Cd1 O9 2.253(4) . ?
Cd1 O1 2.260(3) . ?
Cd1 O6 2.289(4) . ?
Cd1 O3 2.317(4) 2 ?
Cd1 O2 2.326(3) . ?
Cd1 O4 2.632(3) . ?
N1 O5 1.233(5) . ?
N1 O4 1.249(5) . ?
N1 O3 1.263(5) . ?
N2 O8 1.198(5) . ?
N2 O7 1.230(5) . ?
N2 O6 1.236(5) . ?
O1 S1 1.512(3) . ?
O2 S2 1.517(3) . ?
O3 Cd1 2.317(4) 2_545 ?
S1 C6 1.776(5) . ?
S1 C7 1.800(5) . ?
S2 C14 1.777(5) . ?
S2 C15 1.797(4) . ?
C1 C2 1.369(8) . ?
C1 C6 1.381(7) . ?
C2 C3 1.388(9) . ?
C3 C4 1.364(11) . ?
C4 C5 1.365(8) . ?
C5 C6 1.372(7) . ?
C7 C8 1.523(7) . ?
C8 C8 1.502(9) 3_666 ?
C9 C14 1.371(7) . ?
C9 C10 1.387(7) . ?
C10 C11 1.357(9) . ?
C11 C12 1.350(9) . ?
C12 C13 1.372(8) . ?
C13 C14 1.366(7) . ?
C15 C16 1.516(6) . ?
C16 C16 1.505(8) 3_656 ?

loop_
_geom_torsion_atom_site_label_1
_geom_torsion_atom_site_label_2
_geom_torsion_atom_site_label_3
_geom_torsion_atom_site_label_4
_geom_torsion
_geom_torsion_site_symmetry_1
_geom_torsion_site_symmetry_2
_geom_torsion_site_symmetry_3
_geom_torsion_site_symmetry_4
_geom_torsion_publ_flag
O9 Cd1 O1 S1 -36.7(2) . . . . ?
O6 Cd1 O1 S1 -159.3(4) . . . . ?
O3 Cd1 O1 S1 81.5(2) 2 . . . ?
O2 Cd1 O1 S1 169.4(2) . . . . ?
O4 Cd1 O1 S1 -115.6(2) . . . . ?
O9 Cd1 O2 S2 -142.1(3) . . . . ?
O1 Cd1 O2 S2 -67.65(19) . . . . ?
O6 Cd1 O2 S2 120.2(2) . . . . ?
O3 Cd1 O2 S2 24.8(2) 2 . . . ?
O4 Cd1 O2 S2 -152.3(2) . . . . ?
O5 N1 O3 Cd1 -174.8(4) . . . 2_545 ?
O4 N1 O3 Cd1 6.3(5) . . . 2_545 ?
O5 N1 O4 Cd1 3.1(7) . . . . ?
O3 N1 O4 Cd1 -177.9(3) . . . . ?
O9 Cd1 O4 N1 -17.5(4) . . . . ?
O1 Cd1 O4 N1 72.5(4) . . . . ?
O6 Cd1 O4 N1 -117.9(4) . . . . ?
O3 Cd1 O4 N1 148.2(5) 2 . . . ?
O2 Cd1 O4 N1 157.8(4) . . . . ?
O8 N2 O6 Cd1 -174.7(5) . . . . ?
O7 N2 O6 Cd1 7.1(6) . . . . ?
O9 Cd1 O6 N2 54.2(4) . . . . ?
O1 Cd1 O6 N2 175.6(4) . . . . ?
O3 Cd1 O6 N2 -65.6(4) 2 . . . ?
O2 Cd1 O6 N2 -153.1(4) . . . . ?
O4 Cd1 O6 N2 132.1(4) . . . . ?
Cd1 O1 S1 C6 124.8(2) . . . . ?
Cd1 O1 S1 C7 -133.6(2) . . . . ?
Cd1 O2 S2 C14 -129.0(2) . . . . ?
Cd1 O2 S2 C15 128.1(2) . . . . ?
C6 C1 C2 C3 -1.0(10) . . . . ?
C1 C2 C3 C4 2.2(11) . . . . ?
C2 C3 C4 C5 -1.6(10) . . . . ?
C3 C4 C5 C6 -0.2(10) . . . . ?
C4 C5 C6 C1 1.4(9) . . . . ?
C4 C5 C6 S1 -178.8(5) . . . . ?
C2 C1 C6 C5 -0.8(8) . . . . ?
C2 C1 C6 S1 179.5(5) . . . . ?
O1 S1 C6 C5 -174.7(4) . . . . ?
C7 S1 C6 C5 78.6(5) . . . . ?
O1 S1 C6 C1 5.0(5) . . . . ?
C7 S1 C6 C1 -101.6(4) . . . . ?
O1 S1 C7 C8 65.8(4) . . . . ?
C6 S1 C7 C8 174.9(4) . . . . ?
S1 C7 C8 C8 -177.6(5) . . . 3_666 ?
C14 C9 C10 C11 1.3(9) . . . . ?
C9 C10 C11 C12 -1.2(10) . . . . ?
C10 C11 C12 C13 1.3(11) . . . . ?
C11 C12 C13 C14 -1.4(10) . . . . ?
C12 C13 C14 C9 1.5(9) . . . . ?
C12 C13 C14 S2 -179.5(5) . . . . ?
C10 C9 C14 C13 -1.4(8) . . . . ?
C10 C9 C14 S2 179.6(4) . . . . ?
O2 S2 C14 C13 172.8(4) . . . . ?
C15 S2 C14 C13 -79.6(5) . . . . ?
O2 S2 C14 C9 -8.1(5) . . . . ?
C15 S2 C14 C9 99.4(4) . . . . ?
O2 S2 C15 C16 -67.5(4) . . . . ?
C14 S2 C15 C16 -175.7(4) . . . . ?
S2 C15 C16 C16 176.2(4) . . . 3_656 ?
